data_4316249
loop_
_publ_author_name
'Shyam Biswas'
'Markus Tonigold'
'Manfred Speldrich'
'Paul K\"ogerler'
'Matthias Weil'
'Dirk Volkmer'

_publ_contact_author_address
;Ulm University 
Institute of Inorganic Chemistry 2, Materials and Catalysis 
Albert-Einstein-Allee 11 
D-89081 Ulm 
Germany 
;
_publ_contact_author_email dirk.volkmer@uni-ulm.de
_publ_contact_author_fax '+49 (0)731/50-23039'
_publ_contact_author_name 'Professor Dirk Volkmer'
_publ_contact_author_phone '+49 (0)731/50-23921'
_publ_section_title
;
 Syntheses and Magnetostructural Investigations on Kuratowski-Type Homo-
 and Heteropentanuclear Coordination Compounds [MZn4Cl4(L)6] (MII= Zn, Fe,
 Co, Ni, or Cu; L = 5,6-Dimethyl-1,2,3-benzotriazolate) Represented by the
 Nonplanar K3,3 Graph
;
_journal_name_full 'Inorganic Chemistry'
_journal_page_first 7424
_journal_page_last 7434
_journal_paper_doi 10.1021/ic100749k
_journal_volume 49
_journal_year 2010
_chemical_formula_moiety 'C60 H58 Br2 Cl4 Co N18 Zn4'
_chemical_formula_sum 'C60 H58 Br2 Cl4 Co N18 Zn4'
_chemical_formula_weight 1653.27
_chemical_name_systematic
;hexakis(\m~3~-5,6-Dimethyl-benzotriazolato)-

tetrakis(chloro-zinc(II))-cobalt(II)

dimethylformamide solvate

;
_space_group_IT_number 227
_symmetry_cell_setting cubic
_symmetry_Int_Tables_number 227
_symmetry_space_group_name_Hall '-F 4vw 2vw 3'
_symmetry_space_group_name_H-M 'F d -3 m :2'
_atom_sites_solution_hydrogens geom
_atom_sites_solution_primary direct
_atom_sites_solution_secondary difmap
_audit_creation_method SHELXL-97
_cell_angle_alpha 90.00
_cell_angle_beta 90.00
_cell_angle_gamma 90.00
_cell_formula_units_Z 8
_cell_length_a 23.737(3)
_cell_length_b 23.737(3)
_cell_length_c 23.737(3)
_cell_measurement_reflns_used 24989
_cell_measurement_temperature 293(2)
_cell_measurement_theta_max 25.9
_cell_measurement_theta_min 2.45
_cell_volume 13374(3)
_computing_cell_refinement 'Bruker XSCANS'
_computing_data_collection 'Bruker XSCANS'
_computing_data_reduction 'Bruker SHELXTL'
_computing_molecular_graphics 'Bruker SHELXTL'
_computing_publication_material 'Bruker SHELXTL'
_computing_structure_refinement 'SHELXL-97 (Sheldrick, 1997)'
_computing_structure_solution 'SHELXS-97 (Sheldrick, 1990)'
_diffrn_ambient_temperature 293(2)
_diffrn_measured_fraction_theta_full 0.999
_diffrn_measured_fraction_theta_max 0.999
_diffrn_measurement_device_type 'Bruker P4'
_diffrn_measurement_method '\w scans'
_diffrn_radiation_monochromator graphite
_diffrn_radiation_probe x-ray
_diffrn_radiation_type MoK\a
_diffrn_radiation_wavelength 0.71073
_diffrn_reflns_av_R_equivalents 0.0795
_diffrn_reflns_av_sigmaI/netI 0.0205
_diffrn_reflns_limit_h_max 29
_diffrn_reflns_limit_h_min -29
_diffrn_reflns_limit_k_max 29
_diffrn_reflns_limit_k_min -29
_diffrn_reflns_limit_l_max 29
_diffrn_reflns_limit_l_min -26
_diffrn_reflns_number 24077
_diffrn_reflns_theta_full 25.91
_diffrn_reflns_theta_max 25.91
_diffrn_reflns_theta_min 2.43
_diffrn_source 'fine-focus sealed tube'
_diffrn_source_type 'STOE IPDS'
_exptl_absorpt_coefficient_mu 3.065
_exptl_absorpt_correction_type none
_exptl_crystal_colour yellow
_exptl_crystal_density_diffrn 1.642
_exptl_crystal_density_method 'not measured'
_exptl_crystal_description 'truncated octahedron'
_exptl_crystal_F_000 6632
_exptl_crystal_size_max 0.32
_exptl_crystal_size_mid 0.24
_exptl_crystal_size_min 0.24
_refine_diff_density_max 1.004
_refine_diff_density_min -0.268
_refine_diff_density_rms 0.057
_refine_ls_extinction_method none
_refine_ls_goodness_of_fit_ref 1.085
_refine_ls_hydrogen_treatment constr
_refine_ls_matrix_type full
_refine_ls_number_parameters 55
_refine_ls_number_reflns 673
_refine_ls_number_restraints 0
_refine_ls_restrained_S_all 1.085
_refine_ls_R_factor_all 0.0387
_refine_ls_R_factor_gt 0.0316
_refine_ls_shift/su_max 0.000
_refine_ls_shift/su_mean 0.000
_refine_ls_structure_factor_coef Fsqd
_refine_ls_weighting_details 'calc w=1/[\s^2^(Fo^2^)+(0.0438P)^2^+43.1191P] where P=(Fo^2^+2Fc^2^)/3'
_refine_ls_weighting_scheme calc
_refine_ls_wR_factor_gt 0.0824
_refine_ls_wR_factor_ref 0.0849
_reflns_number_gt 571
_reflns_number_total 673
_reflns_threshold_expression >2sigma(I)
_cod_data_source_file ic100749k_si_002_4.cif
_cod_data_source_block 3bCo
_cod_original_cell_volume 13375(3)
_cod_original_sg_symbol_H-M 'F d -3 m'
_cod_database_code 4316249

loop_
_symmetry_equiv_pos_as_xyz
'x, y, z'
'-x+3/4, -y+1/4, z+1/2'
'-x+1/4, y+1/2, -z+3/4'
'x+1/2, -y+3/4, -z+1/4'
'z, x, y'
'z+1/2, -x+3/4, -y+1/4'
'-z+3/4, -x+1/4, y+1/2'
'-z+1/4, x+1/2, -y+3/4'
'y, z, x'
'-y+1/4, z+1/2, -x+3/4'
'y+1/2, -z+3/4, -x+1/4'
'-y+3/4, -z+1/4, x+1/2'
'y+3/4, x+1/4, -z+1/2'
'-y, -x, -z'
'y+1/4, -x+1/2, z+3/4'
'-y+1/2, x+3/4, z+1/4'
'x+3/4, z+1/4, -y+1/2'
'-x+1/2, z+3/4, y+1/4'
'-x, -z, -y'
'x+1/4, -z+1/2, y+3/4'
'z+3/4, y+1/4, -x+1/2'
'z+1/4, -y+1/2, x+3/4'
'-z+1/2, y+3/4, x+1/4'
'-z, -y, -x'
'x, y+1/2, z+1/2'
'-x+3/4, -y+3/4, z+1'
'-x+1/4, y+1, -z+5/4'
'x+1/2, -y+5/4, -z+3/4'
'z, x+1/2, y+1/2'
'z+1/2, -x+5/4, -y+3/4'
'-z+3/4, -x+3/4, y+1'
'-z+1/4, x+1, -y+5/4'
'y, z+1/2, x+1/2'
'-y+1/4, z+1, -x+5/4'
'y+1/2, -z+5/4, -x+3/4'
'-y+3/4, -z+3/4, x+1'
'y+3/4, x+3/4, -z+1'
'-y, -x+1/2, -z+1/2'
'y+1/4, -x+1, z+5/4'
'-y+1/2, x+5/4, z+3/4'
'x+3/4, z+3/4, -y+1'
'-x+1/2, z+5/4, y+3/4'
'-x, -z+1/2, -y+1/2'
'x+1/4, -z+1, y+5/4'
'z+3/4, y+3/4, -x+1'
'z+1/4, -y+1, x+5/4'
'-z+1/2, y+5/4, x+3/4'
'-z, -y+1/2, -x+1/2'
'x+1/2, y, z+1/2'
'-x+5/4, -y+1/4, z+1'
'-x+3/4, y+1/2, -z+5/4'
'x+1, -y+3/4, -z+3/4'
'z+1/2, x, y+1/2'
'z+1, -x+3/4, -y+3/4'
'-z+5/4, -x+1/4, y+1'
'-z+3/4, x+1/2, -y+5/4'
'y+1/2, z, x+1/2'
'-y+3/4, z+1/2, -x+5/4'
'y+1, -z+3/4, -x+3/4'
'-y+5/4, -z+1/4, x+1'
'y+5/4, x+1/4, -z+1'
'-y+1/2, -x, -z+1/2'
'y+3/4, -x+1/2, z+5/4'
'-y+1, x+3/4, z+3/4'
'x+5/4, z+1/4, -y+1'
'-x+1, z+3/4, y+3/4'
'-x+1/2, -z, -y+1/2'
'x+3/4, -z+1/2, y+5/4'
'z+5/4, y+1/4, -x+1'
'z+3/4, -y+1/2, x+5/4'
'-z+1, y+3/4, x+3/4'
'-z+1/2, -y, -x+1/2'
'x+1/2, y+1/2, z'
'-x+5/4, -y+3/4, z+1/2'
'-x+3/4, y+1, -z+3/4'
'x+1, -y+5/4, -z+1/4'
'z+1/2, x+1/2, y'
'z+1, -x+5/4, -y+1/4'
'-z+5/4, -x+3/4, y+1/2'
'-z+3/4, x+1, -y+3/4'
'y+1/2, z+1/2, x'
'-y+3/4, z+1, -x+3/4'
'y+1, -z+5/4, -x+1/4'
'-y+5/4, -z+3/4, x+1/2'
'y+5/4, x+3/4, -z+1/2'
'-y+1/2, -x+1/2, -z'
'y+3/4, -x+1, z+3/4'
'-y+1, x+5/4, z+1/4'
'x+5/4, z+3/4, -y+1/2'
'-x+1, z+5/4, y+1/4'
'-x+1/2, -z+1/2, -y'
'x+3/4, -z+1, y+3/4'
'z+5/4, y+3/4, -x+1/2'
'z+3/4, -y+1, x+3/4'
'-z+1, y+5/4, x+1/4'
'-z+1/2, -y+1/2, -x'
'-x, -y, -z'
'x-3/4, y-1/4, -z-1/2'
'x-1/4, -y-1/2, z-3/4'
'-x-1/2, y-3/4, z-1/4'
'-z, -x, -y'
'-z-1/2, x-3/4, y-1/4'
'z-3/4, x-1/4, -y-1/2'
'z-1/4, -x-1/2, y-3/4'
'-y, -z, -x'
'y-1/4, -z-1/2, x-3/4'
'-y-1/2, z-3/4, x-1/4'
'y-3/4, z-1/4, -x-1/2'
'-y-3/4, -x-1/4, z-1/2'
'y, x, z'
'-y-1/4, x-1/2, -z-3/4'
'y-1/2, -x-3/4, -z-1/4'
'-x-3/4, -z-1/4, y-1/2'
'x-1/2, -z-3/4, -y-1/4'
'x, z, y'
'-x-1/4, z-1/2, -y-3/4'
'-z-3/4, -y-1/4, x-1/2'
'-z-1/4, y-1/2, -x-3/4'
'z-1/2, -y-3/4, -x-1/4'
'z, y, x'
'-x, -y+1/2, -z+1/2'
'x-3/4, y+1/4, -z'
'x-1/4, -y, z-1/4'
'-x-1/2, y-1/4, z+1/4'
'-z, -x+1/2, -y+1/2'
'-z-1/2, x-1/4, y+1/4'
'z-3/4, x+1/4, -y'
'z-1/4, -x, y-1/4'
'-y, -z+1/2, -x+1/2'
'y-1/4, -z, x-1/4'
'-y-1/2, z-1/4, x+1/4'
'y-3/4, z+1/4, -x'
'-y-3/4, -x+1/4, z'
'y, x+1/2, z+1/2'
'-y-1/4, x, -z-1/4'
'y-1/2, -x-1/4, -z+1/4'
'-x-3/4, -z+1/4, y'
'x-1/2, -z-1/4, -y+1/4'
'x, z+1/2, y+1/2'
'-x-1/4, z, -y-1/4'
'-z-3/4, -y+1/4, x'
'-z-1/4, y, -x-1/4'
'z-1/2, -y-1/4, -x+1/4'
'z, y+1/2, x+1/2'
'-x+1/2, -y, -z+1/2'
'x-1/4, y-1/4, -z'
'x+1/4, -y-1/2, z-1/4'
'-x, y-3/4, z+1/4'
'-z+1/2, -x, -y+1/2'
'-z, x-3/4, y+1/4'
'z-1/4, x-1/4, -y'
'z+1/4, -x-1/2, y-1/4'
'-y+1/2, -z, -x+1/2'
'y+1/4, -z-1/2, x-1/4'
'-y, z-3/4, x+1/4'
'y-1/4, z-1/4, -x'
'-y-1/4, -x-1/4, z'
'y+1/2, x, z+1/2'
'-y+1/4, x-1/2, -z-1/4'
'y, -x-3/4, -z+1/4'
'-x-1/4, -z-1/4, y'
'x, -z-3/4, -y+1/4'
'x+1/2, z, y+1/2'
'-x+1/4, z-1/2, -y-1/4'
'-z-1/4, -y-1/4, x'
'-z+1/4, y-1/2, -x-1/4'
'z, -y-3/4, -x+1/4'
'z+1/2, y, x+1/2'
'-x+1/2, -y+1/2, -z'
'x-1/4, y+1/4, -z-1/2'
'x+1/4, -y, z-3/4'
'-x, y-1/4, z-1/4'
'-z+1/2, -x+1/2, -y'
'-z, x-1/4, y-1/4'
'z-1/4, x+1/4, -y-1/2'
'z+1/4, -x, y-3/4'
'-y+1/2, -z+1/2, -x'
'y+1/4, -z, x-3/4'
'-y, z-1/4, x-1/4'
'y-1/4, z+1/4, -x-1/2'
'-y-1/4, -x+1/4, z-1/2'
'y+1/2, x+1/2, z'
'-y+1/4, x, -z-3/4'
'y, -x-1/4, -z-1/4'
'-x-1/4, -z+1/4, y-1/2'
'x, -z-1/4, -y-1/4'
'x+1/2, z+1/2, y'
'-x+1/4, z, -y-3/4'
'-z-1/4, -y+1/4, x-1/2'
'-z+1/4, y, -x-3/4'
'z, -y-1/4, -x-1/4'
'z+1/2, y+1/2, x'

loop_
_atom_site_label
_atom_site_type_symbol
_atom_site_fract_x
_atom_site_fract_y
_atom_site_fract_z
_atom_site_U_iso_or_equiv
_atom_site_adp_type
_atom_site_occupancy
_atom_site_symmetry_multiplicity
_atom_site_calc_flag
_atom_site_refinement_flags
_atom_site_disorder_assembly
_atom_site_disorder_group
Co1 Co 0.1250 0.1250 0.1250 0.0309(4) Uani 1 24 d S . .
Zn1 Zn 0.038736(16) 0.211264(16) 0.038736(16) 0.0361(2) Uani 1 6 d S . .
Cl1 Cl -0.01432(4) 0.26432(4) -0.01432(4) 0.0609(5) Uani 1 6 d S . .
N1 N 0.00088(12) 0.15752(8) 0.09248(8) 0.0380(7) Uani 1 2 d S . .
N2 N 0.03323(16) 0.1250 0.1250 0.0359(9) Uani 1 4 d S . .
C1 C -0.05358(15) 0.14564(11) 0.10436(11) 0.0417(8) Uani 1 2 d S . .
C2 C -0.10449(15) 0.16742(11) 0.08258(11) 0.0500(9) Uani 1 2 d S . .
H2 H -0.1045 0.1951 0.0549 0.060 Uiso 1 2 calc SR . .
C3 C -0.15385(16) 0.14631(12) 0.10369(12) 0.0524(10) Uani 1 2 d S . .
C4 C -0.20971(17) 0.16806(14) 0.08194(14) 0.0687(13) Uani 1 2 d S . .
H4A H -0.2264 0.1924 0.1096 0.103 Uiso 0.50 1 calc PR . .
H4B H -0.2344 0.1369 0.0747 0.103 Uiso 0.50 1 calc PR . .
H4C H -0.2037 0.1887 0.0477 0.103 Uiso 0.50 1 calc PR . .
C5 C -0.0487(4) 0.0235(3) 0.0235(3) 0.158(4) Uani 1 2 d S . .
H5 H -0.0820 0.0381 0.0381 0.189 Uiso 0.83 2 calc SPR A 1
Br1 Br -0.10779(16) 0.03782(8) 0.03782(8) 0.0754(9) Uani 0.17 2 d SP B 2

loop_
_atom_site_aniso_label
_atom_site_aniso_U_11
_atom_site_aniso_U_22
_atom_site_aniso_U_33
_atom_site_aniso_U_23
_atom_site_aniso_U_13
_atom_site_aniso_U_12
Co1 0.0309(4) 0.0309(4) 0.0309(4) 0.000 0.000 0.000
Zn1 0.0361(2) 0.0361(2) 0.0361(2) 0.00268(16) -0.00268(16) 0.00268(16)
Cl1 0.0609(5) 0.0609(5) 0.0609(5) 0.0151(4) -0.0151(4) 0.0151(4)
N1 0.0343(15) 0.0399(10) 0.0399(10) 0.0061(12) -0.0009(9) 0.0009(9)
N2 0.035(2) 0.0363(13) 0.0363(13) 0.0027(17) 0.000 0.000
C1 0.0343(18) 0.0455(12) 0.0455(12) 0.0034(15) 0.0001(10) -0.0001(10)
C2 0.038(2) 0.0560(15) 0.0560(15) 0.0172(18) -0.0035(11) 0.0035(11)
C3 0.035(2) 0.0612(16) 0.0612(16) 0.0072(19) -0.0037(12) 0.0037(12)
C4 0.037(2) 0.084(2) 0.084(2) 0.018(3) -0.0057(14) 0.0057(14)
C5 0.132(7) 0.170(7) 0.170(7) -0.046(6) -0.051(4) -0.051(4)
Br1 0.086(2) 0.0699(12) 0.0699(12) -0.0266(15) -0.0032(10) -0.0032(10)

loop_
_atom_type_symbol
_atom_type_description
_atom_type_scat_dispersion_real
_atom_type_scat_dispersion_imag
_atom_type_scat_source
C C 0.0033 0.0016 'International Tables Vol C Tables 4.2.6.8 and 6.1.1.4'
H H 0.0000 0.0000 'International Tables Vol C Tables 4.2.6.8 and 6.1.1.4'
N N 0.0061 0.0033 'International Tables Vol C Tables 4.2.6.8 and 6.1.1.4'
Cl Cl 0.1484 0.1585 'International Tables Vol C Tables 4.2.6.8 and 6.1.1.4'
Co Co 0.3494 0.9721 'International Tables Vol C Tables 4.2.6.8 and 6.1.1.4'
Zn Zn 0.2839 1.4301 'International Tables Vol C Tables 4.2.6.8 and 6.1.1.4'
Br Br -0.2901 2.4595 'International Tables Vol C Tables 4.2.6.8 and 6.1.1.4'

loop_
_geom_angle_atom_site_label_1
_geom_angle_atom_site_label_2
_geom_angle_atom_site_label_3
_geom_angle
_geom_angle_site_symmetry_1
_geom_angle_site_symmetry_3
_geom_angle_publ_flag
N2 Co1 N2 90.0 5 9 ?
N2 Co1 N2 90.0 5 50_454 ?
N2 Co1 N2 90.0 9 50_454 ?
N2 Co1 N2 90.0 5 . ?
N2 Co1 N2 90.0 9 . ?
N2 Co1 N2 180.0 50_454 . ?
N2 Co1 N2 90.0 5 34_544 ?
N2 Co1 N2 180.0 9 34_544 ?
N2 Co1 N2 90.0 50_454 34_544 ?
N2 Co1 N2 90.0 . 34_544 ?
N2 Co1 N2 180.0 5 78_445 ?
N2 Co1 N2 90.0 9 78_445 ?
N2 Co1 N2 90.0 50_454 78_445 ?
N2 Co1 N2 90.0 . 78_445 ?
N2 Co1 N2 90.0 34_544 78_445 ?
N1 Zn1 N1 99.42(10) 78_445 60_454 ?
N1 Zn1 N1 99.42(10) 78_445 . ?
N1 Zn1 N1 99.42(10) 60_454 . ?
N1 Zn1 Cl1 118.26(8) 78_445 . ?
N1 Zn1 Cl1 118.26(8) 60_454 . ?
N1 Zn1 Cl1 118.26(8) . . ?
N2 N1 C1 108.0(3) . . ?
N2 N1 Zn1 118.4(2) . . ?
C1 N1 Zn1 133.6(2) . . ?
N1 N2 N1 109.8(4) . 76_445 ?
N1 N2 Co1 125.12(18) . . ?
N1 N2 Co1 125.12(18) 76_445 . ?
N1 C1 C1 107.1(2) . 76_445 ?
N1 C1 C2 131.7(4) . . ?
C1 C1 C2 121.2(2) 76_445 . ?
C3 C2 C1 117.6(4) . . ?
C2 C3 C3 121.2(2) . 76_445 ?
C2 C3 C4 120.0(4) . . ?
C3 C3 C4 118.8(2) 76_445 . ?
C5 C5 C5 119.90(8) 105 101 ?
C5 C5 Br1 119.2(3) 105 . ?
C5 C5 Br1 119.2(3) 101 . ?

loop_
_geom_bond_atom_site_label_1
_geom_bond_atom_site_label_2
_geom_bond_distance
_geom_bond_site_symmetry_2
_geom_bond_publ_flag
Co1 N2 2.178(4) 5 ?
Co1 N2 2.178(4) 9 ?
Co1 N2 2.178(4) 50_454 ?
Co1 N2 2.178(4) . ?
Co1 N2 2.178(4) 34_544 ?
Co1 N2 2.178(4) 78_445 ?
Zn1 N1 2.016(3) 78_445 ?
Zn1 N1 2.016(3) 60_454 ?
Zn1 N1 2.016(3) . ?
Zn1 Cl1 2.1813(18) . ?
N1 N2 1.335(3) . ?
N1 C1 1.353(4) . ?
N2 N1 1.335(3) 76_445 ?
C1 C1 1.386(7) 76_445 ?
C1 C2 1.412(5) . ?
C2 C3 1.369(5) . ?
C3 C3 1.431(8) 76_445 ?
C3 C4 1.514(5) . ?
C5 C5 1.400(9) 105 ?
C5 C5 1.400(9) 101 ?
C5 Br1 1.483(9) . ?
